data_4074135
loop_
_publ_author_name
'Kawano, Yasuro'
'Hashiva, Masahiro'
'Shimoi, Mamoru'

_publ_section_title
;
 Syntheses and Reactivity of Cationic Borane&#x2212;Ruthenium Complexes
 [(\h5-C5R5)Ru(PMe3)2(\h1-BH3&#x00B7;EMe3)][BArf4] (R = H, Me; E = N, P;
 BArf4= [B{3,5-C6H3(CF3)2}4])
;
_journal_issue 18
_journal_name_full Organometallics
_journal_page_first 4420
_journal_paper_doi 10.1021/om0604324
_journal_volume 25
_journal_year 2006
_chemical_formula_moiety 'C32 H12 B F24, C14 H35 B N P2 Ru'
_chemical_formula_sum 'C46 H47 B2 F24 N P2 Ru'
_chemical_formula_weight 1254.48
_chemical_name_systematic
; 
 ? 
;
_space_group_IT_number 2
_symmetry_cell_setting triclinic
_symmetry_space_group_name_Hall '-P 1'
_symmetry_space_group_name_H-M 'P -1'
_atom_sites_solution_hydrogens geom
_atom_sites_solution_primary direct
_atom_sites_solution_secondary difmap
_audit_creation_method SHELXL-97
_cell_angle_alpha 90.169(11)
_cell_angle_beta 106.835(12)
_cell_angle_gamma 95.719(11)
_cell_formula_units_Z 2
_cell_length_a 13.281(4)
_cell_length_b 13.699(4)
_cell_length_c 15.245(4)
_cell_measurement_temperature 153(2)
_cell_volume 2640.1(13)
_computing_cell_refinement 'CrystalClear (Rigaku Corp., 2000)'
_computing_data_collection 'CrystalClear (Rigaku Corp., 2000)'
_computing_data_reduction 'CrystalClear (Rigaku Corp., 2000)'
_computing_molecular_graphics 'Ortep-3 for Windows (Farrugia, 1997)'
_computing_structure_refinement 'SHELXL-97 (Sheldrick, 1997)'
_computing_structure_solution 'SHELXS-97 (Sheldrick, 1990)'
_diffrn_ambient_temperature 153(2)
_diffrn_measured_fraction_theta_full 0.987
_diffrn_measured_fraction_theta_max 0.987
_diffrn_radiation_monochromator graphite
_diffrn_radiation_source 'fine-focus sealed tube'
_diffrn_radiation_type MoK\a
_diffrn_radiation_wavelength 0.71075
_diffrn_reflns_av_R_equivalents 0.0000
_diffrn_reflns_av_sigmaI/netI 0.0304
_diffrn_reflns_limit_h_max 17
_diffrn_reflns_limit_h_min 0
_diffrn_reflns_limit_k_max 17
_diffrn_reflns_limit_k_min -17
_diffrn_reflns_limit_l_max 18
_diffrn_reflns_limit_l_min -19
_diffrn_reflns_number 11949
_diffrn_reflns_theta_full 27.48
_diffrn_reflns_theta_max 27.48
_diffrn_reflns_theta_min 2.99
_exptl_absorpt_coefficient_mu 0.476
_exptl_absorpt_correction_T_max 0.9320
_exptl_absorpt_correction_T_min 0.8323
_exptl_absorpt_correction_type multi-scan
_exptl_crystal_colour yellow
_exptl_crystal_density_diffrn 1.578
_exptl_crystal_density_method 'not measured'
_exptl_crystal_description block
_exptl_crystal_F_000 1260
_exptl_crystal_size_max 0.40
_exptl_crystal_size_mid 0.20
_exptl_crystal_size_min 0.15
_refine_diff_density_max 0.506
_refine_diff_density_min -0.964
_refine_diff_density_rms 0.095
_refine_ls_extinction_method none
_refine_ls_goodness_of_fit_ref 1.057
_refine_ls_hydrogen_treatment mixed
_refine_ls_matrix_type full
_refine_ls_number_parameters 762
_refine_ls_number_reflns 11949
_refine_ls_number_restraints 0
_refine_ls_restrained_S_all 1.057
_refine_ls_R_factor_all 0.0421
_refine_ls_R_factor_gt 0.0348
_refine_ls_shift/su_max 0.001
_refine_ls_shift/su_mean 0.000
_refine_ls_structure_factor_coef Fsqd
_refine_ls_weighting_details 'calc w=1/[\s^2^(Fo^2^)+(0.0669P)^2^+2.1780P] where P=(Fo^2^+2Fc^2^)/3'
_refine_ls_weighting_scheme calc
_refine_ls_wR_factor_gt 0.1019
_refine_ls_wR_factor_ref 0.1110
_reflns_number_gt 10500
_reflns_number_total 11949
_reflns_threshold_expression >2sigma(I)
_cod_data_source_file om0604324si20060706_100701.cif
_cod_data_source_block compound4c
_cod_depositor_comments
;
The following automatic conversions were performed:

'_exptl_absorpt_correction_type' value 'Multi-scan' changed to
'multi-scan' according to
/home/saulius/struct/CIF-dictionaries/cif_core.dic dictionary named
'cif_core.dic' version 2.4.1 from 2010-06-29.

Automatic conversion script
Id: cif_fix_values 1715 2011-07-08 13:25:40Z adriana 
;
_cod_original_sg_symbol_H-M P-1
_cod_database_code 4074135

loop_
_symmetry_equiv_pos_as_xyz
'x, y, z'
'-x, -y, -z'

loop_
_atom_site_label
_atom_site_type_symbol
_atom_site_fract_x
_atom_site_fract_y
_atom_site_fract_z
_atom_site_U_iso_or_equiv
_atom_site_adp_type
_atom_site_occupancy
_atom_site_symmetry_multiplicity
_atom_site_calc_flag
_atom_site_refinement_flags
_atom_site_disorder_assembly
_atom_site_disorder_group
Ru Ru 0.819548(14) 0.824469(13) 0.645708(11) 0.01419(6) Uani 1 1 d . . .
P1 P 0.68548(5) 0.76979(5) 0.70659(4) 0.02036(13) Uani 1 1 d . . .
P2 P 0.88230(5) 0.95392(4) 0.74746(4) 0.01603(12) Uani 1 1 d . . .
N1 N 1.02694(17) 0.65527(16) 0.75654(14) 0.0211(4) Uani 1 1 d . . .
B1 B 0.9040(2) 0.6734(2) 0.73576(19) 0.0209(5) Uani 1 1 d . . .
HB2 H 0.860(2) 0.620(2) 0.684(2) 0.021(7) Uiso 1 1 d . . .
HB3 H 0.889(3) 0.664(2) 0.800(2) 0.030(8) Uiso 1 1 d . . .
HB1 H 0.911(3) 0.772(2) 0.723(2) 0.031(8) Uiso 1 1 d . . .
B2 B 0.28346(19) 0.27319(18) 0.82697(16) 0.0130(4) Uani 1 1 d . . .
C1 C 0.7285(2) 0.7699(2) 0.50427(17) 0.0311(6) Uani 1 1 d . . .
H1A H 0.6729 0.7178 0.4911 0.037 Uiso 1 1 calc R . .
C2 C 0.7178(2) 0.8711(2) 0.51540(17) 0.0304(6) Uani 1 1 d . . .
H2A H 0.6541 0.8986 0.5123 0.037 Uiso 1 1 calc R . .
C3 C 0.8191(2) 0.9232(2) 0.53190(17) 0.0300(6) Uani 1 1 d . . .
H3A H 0.8349 0.9923 0.5406 0.036 Uiso 1 1 calc R . .
C4 C 0.8927(2) 0.8560(2) 0.53333(17) 0.0297(6) Uani 1 1 d . . .
H4A H 0.9666 0.8713 0.5438 0.036 Uiso 1 1 calc R . .
C5 C 0.8359(3) 0.7605(2) 0.51613(16) 0.0306(6) Uani 1 1 d . . .
H5A H 0.8656 0.7007 0.5132 0.037 Uiso 1 1 calc R . .
C6 C 0.7034(2) 0.7774(2) 0.82956(19) 0.0297(6) Uani 1 1 d . . .
H6A H 0.7122 0.8465 0.8499 0.045 Uiso 1 1 calc R . .
H6B H 0.7665 0.7463 0.8619 0.045 Uiso 1 1 calc R . .
H6C H 0.6412 0.7437 0.8430 0.045 Uiso 1 1 calc R . .
C7 C 0.6353(2) 0.6401(2) 0.6816(2) 0.0349(6) Uani 1 1 d . . .
H7A H 0.5725 0.6256 0.7026 0.052 Uiso 1 1 calc R . .
H7B H 0.6901 0.5990 0.7134 0.052 Uiso 1 1 calc R . .
H7C H 0.6166 0.6265 0.6153 0.052 Uiso 1 1 calc R . .
C8 C 0.5642(2) 0.8277(2) 0.6611(2) 0.0366(7) Uani 1 1 d . . .
H8A H 0.5107 0.8000 0.6894 0.055 Uiso 1 1 calc R . .
H8B H 0.5380 0.8157 0.5945 0.055 Uiso 1 1 calc R . .
H8C H 0.5786 0.8986 0.6747 0.055 Uiso 1 1 calc R . .
C9 C 0.9374(2) 0.9369(2) 0.87002(17) 0.0292(6) Uani 1 1 d . . .
H9A H 0.9994 0.9005 0.8805 0.044 Uiso 1 1 calc R . .
H9B H 0.8840 0.9000 0.8934 0.044 Uiso 1 1 calc R . .
H9C H 0.9583 1.0012 0.9021 0.044 Uiso 1 1 calc R . .
C10 C 0.7899(2) 1.04411(18) 0.74456(18) 0.0238(5) Uani 1 1 d . . .
H10A H 0.8258 1.1000 0.7859 0.036 Uiso 1 1 calc R . .
H10B H 0.7303 1.0141 0.7643 0.036 Uiso 1 1 calc R . .
H10C H 0.7637 1.0668 0.6819 0.036 Uiso 1 1 calc R . .
C11 C 0.9945(2) 1.02855(19) 0.7272(2) 0.0283(5) Uani 1 1 d . . .
H11A H 0.9740 1.0530 0.6648 0.042 Uiso 1 1 calc R . .
H11B H 1.0535 0.9886 0.7345 0.042 Uiso 1 1 calc R . .
H11C H 1.0164 1.0842 0.7715 0.042 Uiso 1 1 calc R . .
C12 C 1.0972(2) 0.7277(2) 0.82570(18) 0.0261(5) Uani 1 1 d . . .
H12A H 1.1695 0.7089 0.8432 0.039 Uiso 1 1 calc R . .
H12B H 1.0719 0.7289 0.8800 0.039 Uiso 1 1 calc R . .
H12C H 1.0965 0.7930 0.7996 0.039 Uiso 1 1 calc R . .
C13 C 1.0612(3) 0.6596(3) 0.67184(19) 0.0363(7) Uani 1 1 d . . .
H13A H 1.0511 0.7242 0.6451 0.055 Uiso 1 1 calc R . .
H13B H 1.0191 0.6085 0.6276 0.055 Uiso 1 1 calc R . .
H13C H 1.1362 0.6492 0.6871 0.055 Uiso 1 1 calc R . .
C14 C 1.0387(3) 0.5549(2) 0.7940(2) 0.0342(6) Uani 1 1 d . . .
H14A H 1.1122 0.5407 0.8055 0.051 Uiso 1 1 calc R . .
H14B H 0.9919 0.5063 0.7495 0.051 Uiso 1 1 calc R . .
H14C H 1.0196 0.5520 0.8515 0.051 Uiso 1 1 calc R . .
C15 C 0.29457(16) 0.15512(16) 0.83772(15) 0.0138(4) Uani 1 1 d . . .
C16 C 0.28239(17) 0.09340(16) 0.76140(15) 0.0147(4) Uani 1 1 d . . .
H16A H 0.2696 0.1211 0.7026 0.018 Uiso 1 1 calc R . .
C17 C 0.28835(18) -0.00750(17) 0.76867(15) 0.0169(4) Uani 1 1 d . . .
C18 C 0.30668(19) -0.05130(17) 0.85325(16) 0.0191(4) Uani 1 1 d . . .
H18A H 0.3122 -0.1198 0.8586 0.023 Uiso 1 1 calc R . .
C19 C 0.3166(2) 0.00853(17) 0.92989(16) 0.0204(5) Uani 1 1 d . A .
C20 C 0.31077(18) 0.10867(17) 0.92207(15) 0.0170(4) Uani 1 1 d . . .
H20A H 0.3180 0.1474 0.9757 0.020 Uiso 1 1 calc R . .
C21 C 0.2729(2) -0.06923(17) 0.68387(16) 0.0212(5) Uani 1 1 d . . .
C22 C 0.3351(3) -0.0371(2) 1.02203(19) 0.0335(7) Uani 1 1 d . . .
C23 C 0.34046(17) 0.33509(16) 0.92371(14) 0.0132(4) Uani 1 1 d . . .
C24 C 0.44030(17) 0.31615(16) 0.98007(15) 0.0144(4) Uani 1 1 d . . .
H24A H 0.4747 0.2654 0.9620 0.017 Uiso 1 1 calc R . .
C25 C 0.49022(17) 0.36908(16) 1.06122(15) 0.0148(4) Uani 1 1 d . . .
C26 C 0.44462(17) 0.44531(16) 1.09098(15) 0.0153(4) Uani 1 1 d . . .
H26A H 0.4793 0.4813 1.1467 0.018 Uiso 1 1 calc R . .
C27 C 0.34656(18) 0.46640(16) 1.03590(15) 0.0153(4) Uani 1 1 d . . .
C28 C 0.29669(17) 0.41316(16) 0.95449(14) 0.0141(4) Uani 1 1 d . . .
H28A H 0.2301 0.4302 0.9180 0.017 Uiso 1 1 calc R . .
C29 C 0.59144(19) 0.33901(18) 1.12286(16) 0.0197(4) Uani 1 1 d . . .
C30 C 0.29075(19) 0.54340(18) 1.06721(15) 0.0187(4) Uani 1 1 d . . .
C31 C 0.15554(17) 0.28078(15) 0.79521(14) 0.0122(4) Uani 1 1 d . . .
C32 C 0.10014(17) 0.27500(15) 0.86147(14) 0.0130(4) Uani 1 1 d . . .
H32A H 0.1382 0.2665 0.9236 0.016 Uiso 1 1 calc R . .
C33 C -0.00820(18) 0.28130(15) 0.83926(15) 0.0141(4) Uani 1 1 d . . .
C34 C -0.06846(17) 0.29125(16) 0.74903(15) 0.0145(4) Uani 1 1 d . . .
H34A H -0.1422 0.2967 0.7339 0.017 Uiso 1 1 calc R . .
C35 C -0.01652(17) 0.29291(16) 0.68179(14) 0.0152(4) Uani 1 1 d . . .
C36 C 0.09229(17) 0.28746(15) 0.70450(14) 0.0132(4) Uani 1 1 d . . .
H36A H 0.1249 0.2883 0.6566 0.016 Uiso 1 1 calc R . .
C37 C -0.05834(18) 0.27938(18) 0.91551(16) 0.0181(4) Uani 1 1 d . . .
C38 C -0.0787(2) 0.3002(2) 0.58365(16) 0.0248(5) Uani 1 1 d . . .
C39 C 0.34285(17) 0.31961(15) 0.75360(14) 0.0129(4) Uani 1 1 d . . .
C40 C 0.31177(17) 0.40184(16) 0.70257(15) 0.0151(4) Uani 1 1 d . . .
H40A H 0.2509 0.4299 0.7074 0.018 Uiso 1 1 calc R . .
C41 C 0.36755(18) 0.44422(16) 0.64443(15) 0.0162(4) Uani 1 1 d . B .
C42 C 0.45772(18) 0.40780(18) 0.63738(15) 0.0190(4) Uani 1 1 d . . .
H42A H 0.4964 0.4373 0.5990 0.023 Uiso 1 1 calc R . .
C43 C 0.49091(17) 0.32644(17) 0.68798(15) 0.0168(4) Uani 1 1 d . . .
C44 C 0.43453(18) 0.28316(17) 0.74432(15) 0.0161(4) Uani 1 1 d . . .
H44A H 0.4588 0.2273 0.7775 0.019 Uiso 1 1 calc R . .
C45 C 0.3234(2) 0.52740(19) 0.58614(18) 0.0230(5) Uani 1 1 d . . .
C46 C 0.5864(2) 0.2832(2) 0.67674(18) 0.0251(5) Uani 1 1 d . . .
F1 F 0.34064(14) -0.03908(13) 0.63671(11) 0.0329(4) Uani 1 1 d . . .
F2 F 0.28512(18) -0.16400(12) 0.70075(11) 0.0407(5) Uani 1 1 d . . .
F3 F 0.17574(13) -0.06692(12) 0.62508(10) 0.0304(3) Uani 1 1 d . . .
F4A F 0.4033(9) 0.0182(8) 1.0875(6) 0.059(3) Uani 0.53(2) 1 d P A 1
F5A F 0.2447(6) -0.0353(9) 1.0497(4) 0.067(2) Uani 0.53(2) 1 d P A 1
F6A F 0.3589(18) -0.1254(6) 1.0280(5) 0.107(6) Uani 0.53(2) 1 d P A 1
F4B F 0.4129(7) -0.0976(8) 1.0337(5) 0.056(2) Uani 0.47(2) 1 d P A 2
F5B F 0.3738(16) 0.0225(6) 1.0918(8) 0.089(5) Uani 0.47(2) 1 d P A 2
F6B F 0.2558(6) -0.0946(16) 1.0288(10) 0.100(6) Uani 0.47(2) 1 d P A 2
F7 F 0.64287(13) 0.28832(13) 1.07784(12) 0.0351(4) Uani 1 1 d . . .
F8 F 0.57406(13) 0.27953(14) 1.18756(13) 0.0418(5) Uani 1 1 d . . .
F9 F 0.65973(12) 0.41435(11) 1.16585(11) 0.0271(3) Uani 1 1 d . . .
F10 F 0.24013(16) 0.50788(13) 1.12632(13) 0.0385(4) Uani 1 1 d . . .
F11 F 0.35658(13) 0.62057(12) 1.10983(12) 0.0332(4) Uani 1 1 d . . .
F12 F 0.21761(13) 0.57844(12) 0.99795(10) 0.0298(3) Uani 1 1 d . . .
F13 F -0.03772(15) 0.20016(14) 0.96682(12) 0.0379(4) Uani 1 1 d . . .
F14 F -0.02199(14) 0.35772(14) 0.97319(11) 0.0359(4) Uani 1 1 d . . .
F15 F -0.16339(11) 0.27792(11) 0.88635(10) 0.0237(3) Uani 1 1 d . . .
F16 F -0.17657(12) 0.31995(15) 0.57223(10) 0.0352(4) Uani 1 1 d . . .
F17 F -0.03340(15) 0.36961(18) 0.54123(12) 0.0494(6) Uani 1 1 d . . .
F18 F -0.08483(18) 0.21665(17) 0.53523(12) 0.0526(6) Uani 1 1 d . . .
F19A F 0.2841(19) 0.5917(14) 0.6230(9) 0.065(6) Uani 0.34(2) 1 d P B 2
F20A F 0.3864(14) 0.5693(15) 0.5416(15) 0.087(6) Uani 0.34(2) 1 d P B 2
F21A F 0.2434(18) 0.4919(8) 0.5130(11) 0.080(6) Uani 0.34(2) 1 d P B 2
F19B F 0.2228(5) 0.5122(8) 0.5502(8) 0.078(4) Uani 0.66(2) 1 d P B 1
F20B F 0.3426(10) 0.6111(4) 0.6367(4) 0.061(2) Uani 0.66(2) 1 d P B 1
F21B F 0.3690(8) 0.5469(7) 0.5228(5) 0.058(2) Uani 0.66(2) 1 d P B 1
F22 F 0.66680(13) 0.35194(15) 0.68145(15) 0.0423(4) Uani 1 1 d . . .
F23 F 0.56531(16) 0.23829(19) 0.59418(13) 0.0535(6) Uani 1 1 d . . .
F24 F 0.62333(14) 0.21830(14) 0.73929(13) 0.0379(4) Uani 1 1 d . . .

loop_
_atom_site_aniso_label
_atom_site_aniso_U_11
_atom_site_aniso_U_22
_atom_site_aniso_U_33
_atom_site_aniso_U_23
_atom_site_aniso_U_13
_atom_site_aniso_U_12
Ru 0.01428(10) 0.01522(10) 0.01133(9) -0.00022(6) 0.00144(6) 0.00014(6)
P1 0.0162(3) 0.0203(3) 0.0237(3) 0.0008(2) 0.0058(2) -0.0023(2)
P2 0.0162(3) 0.0136(3) 0.0169(3) -0.0011(2) 0.0030(2) 0.0007(2)
N1 0.0228(10) 0.0238(10) 0.0169(9) 0.0010(8) 0.0042(8) 0.0086(8)
B1 0.0208(13) 0.0174(12) 0.0216(12) 0.0017(10) 0.0018(10) 0.0016(10)
B2 0.0117(11) 0.0138(11) 0.0125(10) 0.0001(8) 0.0027(8) -0.0019(8)
C1 0.0318(15) 0.0391(15) 0.0145(11) -0.0049(10) -0.0036(10) -0.0017(12)
C2 0.0307(14) 0.0427(16) 0.0145(11) 0.0069(11) -0.0011(10) 0.0113(12)
C3 0.0402(16) 0.0319(14) 0.0165(11) 0.0093(10) 0.0057(11) 0.0053(12)
C4 0.0288(14) 0.0463(16) 0.0147(11) 0.0061(11) 0.0074(10) 0.0041(12)
C5 0.0459(17) 0.0368(15) 0.0103(10) -0.0030(10) 0.0064(11) 0.0152(13)
C6 0.0302(14) 0.0335(14) 0.0292(13) 0.0004(11) 0.0162(11) -0.0015(11)
C7 0.0291(15) 0.0277(14) 0.0426(16) -0.0039(12) 0.0076(12) -0.0129(11)
C8 0.0187(13) 0.0426(17) 0.0504(18) 0.0115(14) 0.0121(12) 0.0051(12)
C9 0.0381(15) 0.0254(13) 0.0180(11) -0.0045(10) -0.0015(10) 0.0034(11)
C10 0.0261(13) 0.0177(11) 0.0292(12) -0.0010(9) 0.0101(10) 0.0040(9)
C11 0.0240(13) 0.0198(12) 0.0421(15) -0.0055(11) 0.0138(11) -0.0054(10)
C12 0.0196(12) 0.0292(13) 0.0260(12) -0.0034(10) 0.0012(10) 0.0027(10)
C13 0.0444(18) 0.0491(18) 0.0236(13) 0.0038(12) 0.0163(12) 0.0237(15)
C14 0.0435(17) 0.0215(13) 0.0361(15) 0.0061(11) 0.0060(13) 0.0126(12)
C15 0.0094(9) 0.0139(9) 0.0182(10) 0.0008(8) 0.0043(8) 0.0013(7)
C16 0.0135(10) 0.0139(10) 0.0152(10) 0.0016(8) 0.0017(8) 0.0016(8)
C17 0.0146(10) 0.0165(10) 0.0185(10) 0.0000(8) 0.0028(8) 0.0030(8)
C18 0.0229(12) 0.0129(10) 0.0224(11) 0.0019(9) 0.0077(9) 0.0034(9)
C19 0.0283(13) 0.0162(11) 0.0192(11) 0.0030(9) 0.0104(10) 0.0037(9)
C20 0.0179(11) 0.0177(10) 0.0162(10) 0.0004(8) 0.0064(8) 0.0021(8)
C21 0.0255(12) 0.0161(11) 0.0200(11) 0.0006(9) 0.0023(9) 0.0058(9)
C22 0.060(2) 0.0218(13) 0.0232(13) 0.0069(11) 0.0177(13) 0.0088(13)
C23 0.0125(10) 0.0130(9) 0.0135(9) 0.0010(8) 0.0038(8) -0.0012(7)
C24 0.0130(10) 0.0122(9) 0.0181(10) 0.0016(8) 0.0048(8) 0.0016(8)
C25 0.0111(10) 0.0145(10) 0.0161(10) 0.0028(8) 0.0007(8) -0.0018(8)
C26 0.0139(10) 0.0157(10) 0.0145(10) 0.0011(8) 0.0023(8) -0.0014(8)
C27 0.0153(10) 0.0152(10) 0.0153(10) -0.0010(8) 0.0046(8) -0.0001(8)
C28 0.0117(10) 0.0153(10) 0.0133(9) -0.0003(8) 0.0010(8) 0.0000(8)
C29 0.0150(11) 0.0193(11) 0.0212(11) 0.0020(9) 0.0004(9) -0.0008(9)
C30 0.0180(11) 0.0205(11) 0.0154(10) -0.0047(8) 0.0017(8) 0.0008(9)
C31 0.0112(9) 0.0106(9) 0.0142(9) -0.0013(7) 0.0028(8) 0.0015(7)
C32 0.0123(10) 0.0131(9) 0.0122(9) -0.0011(7) 0.0018(8) -0.0001(7)
C33 0.0156(10) 0.0121(9) 0.0147(9) -0.0009(8) 0.0054(8) 0.0000(8)
C34 0.0127(10) 0.0153(10) 0.0155(10) 0.0003(8) 0.0039(8) 0.0015(8)
C35 0.0133(10) 0.0189(10) 0.0129(9) 0.0021(8) 0.0028(8) 0.0023(8)
C36 0.0136(10) 0.0139(9) 0.0128(9) -0.0007(8) 0.0051(8) 0.0013(8)
C37 0.0136(10) 0.0233(11) 0.0178(10) -0.0013(9) 0.0048(8) 0.0038(9)
C38 0.0185(12) 0.0418(15) 0.0146(10) 0.0023(10) 0.0043(9) 0.0068(11)
C39 0.0125(10) 0.0121(9) 0.0128(9) -0.0028(7) 0.0027(8) -0.0017(7)
C40 0.0126(10) 0.0142(10) 0.0167(10) -0.0023(8) 0.0022(8) -0.0010(8)
C41 0.0166(11) 0.0140(10) 0.0157(10) -0.0021(8) 0.0032(8) -0.0044(8)
C42 0.0154(11) 0.0248(11) 0.0155(10) -0.0020(9) 0.0049(8) -0.0054(9)
C43 0.0101(10) 0.0230(11) 0.0161(10) -0.0062(8) 0.0028(8) -0.0007(8)
C44 0.0131(10) 0.0179(10) 0.0155(10) -0.0021(8) 0.0017(8) -0.0002(8)
C45 0.0224(12) 0.0231(12) 0.0248(12) 0.0039(10) 0.0098(10) -0.0003(10)
C46 0.0146(11) 0.0384(14) 0.0242(12) -0.0045(11) 0.0077(9) 0.0054(10)
F1 0.0372(9) 0.0366(9) 0.0297(8) -0.0069(7) 0.0166(7) 0.0064(7)
F2 0.0796(14) 0.0164(7) 0.0231(8) -0.0013(6) 0.0067(8) 0.0152(8)
F3 0.0307(9) 0.0325(8) 0.0210(7) -0.0066(6) -0.0030(6) 0.0016(7)
F4A 0.076(5) 0.066(6) 0.020(4) 0.011(3) -0.006(3) -0.001(3)
F5A 0.096(5) 0.078(5) 0.040(3) 0.023(3) 0.046(3) -0.001(4)
F6A 0.295(18) 0.022(3) 0.031(3) 0.016(2) 0.077(7) 0.062(6)
F4B 0.087(5) 0.055(5) 0.032(3) 0.027(3) 0.015(3) 0.051(4)
F5B 0.242(17) 0.016(3) 0.022(3) 0.006(2) 0.050(7) 0.038(6)
F6B 0.054(4) 0.142(13) 0.091(7) 0.090(9) 0.011(4) -0.020(6)
F7 0.0213(8) 0.0409(9) 0.0367(9) -0.0131(7) -0.0053(7) 0.0141(7)
F8 0.0239(8) 0.0504(11) 0.0447(10) 0.0319(9) 0.0002(7) 0.0026(8)
F9 0.0183(7) 0.0237(7) 0.0292(8) -0.0039(6) -0.0082(6) -0.0006(6)
F10 0.0500(11) 0.0375(9) 0.0428(10) 0.0057(8) 0.0335(9) 0.0143(8)
F11 0.0253(8) 0.0273(8) 0.0403(9) -0.0189(7) -0.0008(7) 0.0023(6)
F12 0.0295(8) 0.0319(8) 0.0242(7) -0.0076(6) -0.0026(6) 0.0172(7)
F13 0.0435(10) 0.0508(11) 0.0329(9) 0.0249(8) 0.0264(8) 0.0211(9)
F14 0.0290(9) 0.0508(11) 0.0286(8) -0.0230(7) 0.0149(7) -0.0115(7)
F15 0.0148(7) 0.0354(8) 0.0235(7) -0.0039(6) 0.0100(6) 0.0015(6)
F16 0.0177(8) 0.0694(12) 0.0196(7) 0.0100(8) 0.0028(6) 0.0173(8)
F17 0.0300(9) 0.0891(16) 0.0262(9) 0.0310(10) 0.0052(7) 0.0004(10)
F18 0.0545(13) 0.0685(14) 0.0242(8) -0.0218(9) -0.0116(8) 0.0272(11)
F19B 0.127(13) 0.068(9) 0.030(5) 0.027(5) 0.047(7) 0.074(10)
F20B 0.038(5) 0.088(9) 0.150(14) 0.106(10) 0.046(7) 0.019(6)
F21B 0.095(12) 0.025(3) 0.064(7) 0.008(4) -0.060(6) -0.009(5)
F19A 0.0261(19) 0.077(6) 0.115(7) 0.077(5) -0.005(3) -0.001(2)
F20A 0.119(6) 0.0233(18) 0.039(2) 0.0050(14) 0.013(3) 0.026(3)
F21A 0.091(6) 0.068(4) 0.040(2) 0.032(2) 0.048(3) 0.041(4)
F22 0.0185(8) 0.0525(11) 0.0614(12) 0.0057(9) 0.0212(8) 0.0017(8)
F23 0.0358(11) 0.0911(17) 0.0347(10) -0.0296(10) 0.0067(8) 0.0232(11)
F24 0.0283(9) 0.0461(10) 0.0483(10) 0.0122(8) 0.0196(8) 0.0202(8)

loop_
_atom_type_symbol
_atom_type_description
_atom_type_scat_dispersion_real
_atom_type_scat_dispersion_imag
_atom_type_scat_source
Ru Ru -1.2594 0.8363 'International Tables Vol C Tables 4.2.6.8 and 6.1.1.4'
H H 0.0000 0.0000 'International Tables Vol C Tables 4.2.6.8 and 6.1.1.4'
C C 0.0033 0.0016 'International Tables Vol C Tables 4.2.6.8 and 6.1.1.4'
B B 0.0013 0.0007 'International Tables Vol C Tables 4.2.6.8 and 6.1.1.4'
F F 0.0171 0.0103 'International Tables Vol C Tables 4.2.6.8 and 6.1.1.4'
P P 0.1023 0.0942 'International Tables Vol C Tables 4.2.6.8 and 6.1.1.4'
N N 0.0061 0.0033 'International Tables Vol C Tables 4.2.6.8 and 6.1.1.4'

loop_
_geom_angle_atom_site_label_1
_geom_angle_atom_site_label_2
_geom_angle_atom_site_label_3
_geom_angle
C2 Ru C3 37.51(11)
C2 Ru C4 62.42(11)
C3 Ru C4 36.95(11)
C2 Ru C1 37.52(11)
C3 Ru C1 62.17(11)
C4 Ru C1 62.02(11)
C2 Ru C5 62.12(11)
C3 Ru C5 61.86(11)
C4 Ru C5 37.33(11)
C1 Ru C5 36.64(11)
C2 Ru P2 111.09(9)
C3 Ru P2 89.83(8)
C4 Ru P2 104.94(9)
C1 Ru P2 148.41(8)
C5 Ru P2 142.00(9)
C2 Ru P1 96.51(8)
C3 Ru P1 130.30(8)
C4 Ru P1 155.17(8)
C1 Ru P1 93.37(8)
C5 Ru P1 122.76(9)
P2 Ru P1 94.61(3)
C2 Ru B1 144.85(10)
C3 Ru B1 145.21(10)
C4 Ru B1 108.26(10)
C1 Ru B1 107.38(10)
C5 Ru B1 89.67(10)
P2 Ru B1 104.05(7)
P1 Ru B1 80.94(7)
C2 Ru HB1 162.8(12)
C3 Ru HB1 135.1(11)
C4 Ru HB1 103.5(11)
C1 Ru HB1 128.6(12)
C5 Ru HB1 100.8(12)
P2 Ru HB1 81.1(12)
P1 Ru HB1 94.4(11)
B1 Ru HB1 25.8(12)
C6 P1 C8 101.94(15)
C6 P1 C7 100.59(14)
C8 P1 C7 100.69(15)
C6 P1 Ru 121.37(10)
C8 P1 Ru 114.26(10)
C7 P1 Ru 115.04(10)
C10 P2 C11 102.19(12)
C10 P2 C9 102.52(13)
C11 P2 C9 98.85(14)
C10 P2 Ru 115.31(9)
C11 P2 Ru 113.11(9)
C9 P2 Ru 121.95(9)
C12 N1 C13 108.9(2)
C12 N1 C14 108.4(2)
C13 N1 C14 108.6(2)
C12 N1 B1 111.71(19)
C13 N1 B1 111.7(2)
C14 N1 B1 107.4(2)
N1 B1 Ru 124.08(16)
N1 B1 HB2 106.8(16)
Ru B1 HB2 94.0(16)
N1 B1 HB3 103.8(18)
Ru B1 HB3 113.8(18)
HB2 B1 HB3 114(2)
N1 B1 HB1 99.8(14)
Ru B1 HB1 31.8(15)
HB2 B1 HB1 123(2)
HB3 B1 HB1 106(2)
C31 B2 C23 110.56(17)
C31 B2 C39 113.45(17)
C23 B2 C39 105.52(17)
C31 B2 C15 104.50(16)
C23 B2 C15 111.82(17)
C39 B2 C15 111.15(17)
C5 C1 C2 107.9(3)
C5 C1 Ru 71.88(15)
C2 C1 Ru 69.80(15)
C5 C1 H1A 126.1
C2 C1 H1A 126.1
Ru C1 H1A 123.9
C3 C2 C1 107.6(3)
C3 C2 Ru 71.64(14)
C1 C2 Ru 72.68(15)
C3 C2 H2A 126.2
C1 C2 H2A 126.2
Ru C2 H2A 121.3
C4 C3 C2 108.8(3)
C4 C3 Ru 72.40(14)
C2 C3 Ru 70.85(14)
C4 C3 H3A 125.6
C2 C3 H3A 125.6
Ru C3 H3A 122.8
C3 C4 C5 107.4(3)
C3 C4 Ru 70.65(14)
C5 C4 Ru 71.72(14)
C3 C4 H4A 126.3
C5 C4 H4A 126.3
Ru C4 H4A 123.0
C1 C5 C4 108.3(2)
C1 C5 Ru 71.48(15)
C4 C5 Ru 70.95(14)
C1 C5 H5A 125.8
C4 C5 H5A 125.8
Ru C5 H5A 123.4
P1 C6 H6A 109.5
P1 C6 H6B 109.5
H6A C6 H6B 109.5
P1 C6 H6C 109.5
H6A C6 H6C 109.5
H6B C6 H6C 109.5
P1 C7 H7A 109.5
P1 C7 H7B 109.5
H7A C7 H7B 109.5
P1 C7 H7C 109.5
H7A C7 H7C 109.5
H7B C7 H7C 109.5
P1 C8 H8A 109.5
P1 C8 H8B 109.5
H8A C8 H8B 109.5
P1 C8 H8C 109.5
H8A C8 H8C 109.5
H8B C8 H8C 109.5
P2 C9 H9A 109.5
P2 C9 H9B 109.5
H9A C9 H9B 109.5
P2 C9 H9C 109.5
H9A C9 H9C 109.5
H9B C9 H9C 109.5
P2 C10 H10A 109.5
P2 C10 H10B 109.5
H10A C10 H10B 109.5
P2 C10 H10C 109.5
H10A C10 H10C 109.5
H10B C10 H10C 109.5
P2 C11 H11A 109.5
P2 C11 H11B 109.5
H11A C11 H11B 109.5
P2 C11 H11C 109.5
H11A C11 H11C 109.5
H11B C11 H11C 109.5
N1 C12 H12A 109.5
N1 C12 H12B 109.5
H12A C12 H12B 109.5
N1 C12 H12C 109.5
H12A C12 H12C 109.5
H12B C12 H12C 109.5
N1 C13 H13A 109.5
N1 C13 H13B 109.5
H13A C13 H13B 109.5
N1 C13 H13C 109.5
H13A C13 H13C 109.5
H13B C13 H13C 109.5
N1 C14 H14A 109.5
N1 C14 H14B 109.5
H14A C14 H14B 109.5
N1 C14 H14C 109.5
H14A C14 H14C 109.5
H14B C14 H14C 109.5
C16 C15 C20 115.7(2)
C16 C15 B2 121.26(18)
C20 C15 B2 122.97(19)
C15 C16 C17 122.2(2)
C15 C16 H16A 118.9
C17 C16 H16A 118.9
C18 C17 C16 121.0(2)
C18 C17 C21 119.8(2)
C16 C17 C21 119.2(2)
C17 C18 C19 117.8(2)
C17 C18 H18A 121.1
C19 C18 H18A 121.1
C20 C19 C18 120.9(2)
C20 C19 C22 120.2(2)
C18 C19 C22 118.9(2)
C19 C20 C15 122.5(2)
C19 C20 H20A 118.8
C15 C20 H20A 118.8
F2 C21 F1 106.2(2)
F2 C21 F3 106.6(2)
F1 C21 F3 105.67(19)
F2 C21 C17 113.24(19)
F1 C21 C17 112.7(2)
F3 C21 C17 111.9(2)
F6A C22 F6B 70.5(7)
F6A C22 F5B 119.1(7)
F6B C22 F5B 112.8(9)
F6A C22 F4A 109.7(9)
F6B C22 F4A 127.3(9)
F5B C22 F4A 18.8(11)
F6A C22 F4B 33.2(7)
F6B C22 F4B 103.2(7)
F5B C22 F4B 101.2(8)
F4A C22 F4B 85.5(6)
F6A C22 F5A 107.1(7)
F6B C22 F5A 39.8(8)
F5B C22 F5A 81.8(8)
F4A C22 F5A 100.3(6)
F4B C22 F5A 135.7(4)
F6A C22 C19 117.3(4)
F6B C22 C19 113.2(5)
F5B C22 C19 115.6(5)
F4A C22 C19 112.3(5)
F4B C22 C19 109.3(4)
F5A C22 C19 108.7(4)
C24 C23 C28 115.1(2)
C24 C23 B2 121.50(19)
C28 C23 B2 123.32(19)
C25 C24 C23 122.1(2)
C25 C24 H24A 118.9
C23 C24 H24A 118.9
C24 C25 C26 121.7(2)
C24 C25 C29 119.5(2)
C26 C25 C29 118.5(2)
C27 C26 C25 117.3(2)
C27 C26 H26A 121.3
C25 C26 H26A 121.3
C28 C27 C26 120.8(2)
C28 C27 C30 119.5(2)
C26 C27 C30 119.6(2)
C27 C28 C23 122.9(2)
C27 C28 H28A 118.5
C23 C28 H28A 118.5
F9 C29 F7 106.3(2)
F9 C29 F8 107.0(2)
F7 C29 F8 105.3(2)
F9 C29 C25 113.75(19)
F7 C29 C25 112.4(2)
F8 C29 C25 111.51(19)
F10 C30 F11 106.5(2)
F10 C30 F12 106.3(2)
F11 C30 F12 106.7(2)
F10 C30 C27 111.48(19)
F11 C30 C27 112.9(2)
F12 C30 C27 112.57(19)
C36 C31 C32 114.99(19)
C36 C31 B2 125.38(18)
C32 C31 B2 119.54(18)
C33 C32 C31 122.48(19)
C33 C32 H32A 118.8
C31 C32 H32A 118.8
C32 C33 C34 121.25(19)
C32 C33 C37 118.17(19)
C34 C33 C37 120.6(2)
C33 C34 C35 117.4(2)
C33 C34 H34A 121.3
C35 C34 H34A 121.3
C34 C35 C36 121.1(2)
C34 C35 C38 119.2(2)
C36 C35 C38 119.67(19)
C35 C36 C31 122.66(19)
C35 C36 H36A 118.7
C31 C36 H36A 118.7
F15 C37 F14 106.77(19)
F15 C37 F13 106.48(19)
F14 C37 F13 106.1(2)
F15 C37 C33 113.36(19)
F14 C37 C33 111.86(19)
F13 C37 C33 111.80(18)
F16 C38 F18 106.6(2)
F16 C38 F17 107.0(2)
F18 C38 F17 105.1(2)
F16 C38 C35 113.78(19)
F18 C38 C35 111.9(2)
F17 C38 C35 111.9(2)
C40 C39 C44 115.81(19)
C40 C39 B2 122.94(19)
C44 C39 B2 121.05(19)
C39 C40 C41 122.1(2)
C39 C40 H40A 118.9
C41 C40 H40A 118.9
C42 C41 C40 120.9(2)
C42 C41 C45 120.5(2)
C40 C41 C45 118.5(2)
C41 C42 C43 118.2(2)
C41 C42 H42A 120.9
C43 C42 H42A 120.9
C44 C43 C42 121.0(2)
C44 C43 C46 120.6(2)
C42 C43 C46 118.3(2)
C43 C44 C39 122.0(2)
C43 C44 H44A 119.0
C39 C44 H44A 119.0
F19B C45 F19A 74.0(8)
F19B C45 F21A 123.3(7)
F19A C45 F21A 109.9(6)
F19B C45 F20B 110.8(10)
F19A C45 F20B 122.3(9)
F21A C45 F20B 18.5(12)
F19B C45 F20A 33.8(8)
F19A C45 F20A 106.9(5)
F21A C45 F20A 104.0(5)
F20B C45 F20A 86.7(10)
F19B C45 F21B 104.3(8)
F19A C45 F21B 33.5(8)
F21A C45 F21B 81.5(11)
F20B C45 F21B 98.0(11)
F20A C45 F21B 132.9(6)
F19B C45 C41 117.4(5)
F19A C45 C41 112.4(3)
F21A C45 C41 112.6(4)
F20B C45 C41 114.2(7)
F20A C45 C41 110.5(3)
F21B C45 C41 109.9(6)
F24 C46 F22 106.5(2)
F24 C46 F23 107.4(2)
F22 C46 F23 105.5(2)
F24 C46 C43 113.7(2)
F22 C46 C43 112.1(2)
F23 C46 C43 111.3(2)

loop_
_geom_bond_atom_site_label_1
_geom_bond_atom_site_label_2
_geom_bond_distance
Ru C2 2.192(2)
Ru C3 2.202(2)
Ru C4 2.225(2)
Ru C1 2.230(3)
Ru C5 2.235(2)
Ru P2 2.2773(8)
Ru P1 2.2996(8)
Ru B1 2.648(3)
Ru HB1 1.65(3)
P1 C6 1.821(3)
P1 C8 1.821(3)
P1 C7 1.832(3)
P2 C10 1.819(2)
P2 C11 1.824(3)
P2 C9 1.824(3)
N1 C12 1.485(3)
N1 C13 1.488(3)
N1 C14 1.495(3)
N1 B1 1.615(3)
B1 HB2 1.07(3)
B1 HB3 1.07(3)
B1 HB1 1.37(3)
B2 C31 1.640(3)
B2 C23 1.639(3)
B2 C39 1.641(3)
B2 C15 1.643(3)
C1 C5 1.403(4)
C1 C2 1.422(4)
C1 H1A 0.9500
C2 C3 1.413(4)
C2 H2A 0.9500
C3 C4 1.403(4)
C3 H3A 0.9500
C4 C5 1.427(4)
C4 H4A 0.9500
C5 H5A 0.9500
C6 H6A 0.9800
C6 H6B 0.9800
C6 H6C 0.9800
C7 H7A 0.9800
C7 H7B 0.9800
C7 H7C 0.9800
C8 H8A 0.9800
C8 H8B 0.9800
C8 H8C 0.9800
C9 H9A 0.9800
C9 H9B 0.9800
C9 H9C 0.9800
C10 H10A 0.9800
C10 H10B 0.9800
C10 H10C 0.9800
C11 H11A 0.9800
C11 H11B 0.9800
C11 H11C 0.9800
C12 H12A 0.9800
C12 H12B 0.9800
C12 H12C 0.9800
C13 H13A 0.9800
C13 H13B 0.9800
C13 H13C 0.9800
C14 H14A 0.9800
C14 H14B 0.9800
C14 H14C 0.9800
C15 C16 1.397(3)
C15 C20 1.406(3)
C16 C17 1.395(3)
C16 H16A 0.9500
C17 C18 1.391(3)
C17 C21 1.495(3)
C18 C19 1.392(3)
C18 H18A 0.9500
C19 C20 1.385(3)
C19 C22 1.503(3)
C20 H20A 0.9500
C21 F2 1.341(3)
C21 F1 1.341(3)
C21 F3 1.344(3)
C22 F6A 1.277(7)
C22 F6B 1.280(8)
C22 F5B 1.287(11)
C22 F4A 1.314(10)
C22 F4B 1.361(7)
C22 F5A 1.384(7)
C23 C24 1.405(3)
C23 C28 1.408(3)
C24 C25 1.386(3)
C24 H24A 0.9500
C25 C26 1.395(3)
C25 C29 1.497(3)
C26 C27 1.388(3)
C26 H26A 0.9500
C27 C28 1.390(3)
C27 C30 1.499(3)
C28 H28A 0.9500
C29 F9 1.335(3)
C29 F7 1.335(3)
C29 F8 1.338(3)
C30 F10 1.338(3)
C30 F11 1.337(3)
C30 F12 1.338(3)
C31 C36 1.403(3)
C31 C32 1.410(3)
C32 C33 1.391(3)
C32 H32A 0.9500
C33 C34 1.392(3)
C33 C37 1.497(3)
C34 C35 1.391(3)
C34 H34A 0.9500
C35 C36 1.395(3)
C35 C38 1.494(3)
C36 H36A 0.9500
C37 F15 1.334(3)
C37 F14 1.343(3)
C37 F13 1.343(3)
C38 F16 1.316(3)
C38 F18 1.343(3)
C38 F17 1.342(3)
C39 C40 1.399(3)
C39 C44 1.404(3)
C40 C41 1.403(3)
C40 H40A 0.9500
C41 C42 1.374(3)
C41 C45 1.506(3)
C42 C43 1.392(3)
C42 H42A 0.9500
C43 C44 1.392(3)
C43 C46 1.505(3)
C44 H44A 0.9500
C45 F19B 1.274(10)
C45 F19A 1.285(7)
C45 F21A 1.295(6)
C45 F20B 1.313(13)
C45 F20A 1.341(6)
C45 F21B 1.349(11)
C46 F24 1.327(3)
C46 F22 1.337(3)
C46 F23 1.341(3)
